data_2219763
loop_
_publ_author_name
'Yao, Li'
'Tao, Ruo-Jie'

_publ_section_title
;
 2,6-Bis(prop-2-ynyloxy)naphthalene
;
_journal_coeditor_code BG2213
_journal_issue 11
_journal_name_full 'Acta Crystallographica Section E'
_journal_page_first o2081
_journal_paper_doi 10.1107/S1600536808031772
_journal_volume 64
_journal_year 2008
_chemical_formula_iupac 'C16 H12 O2'
_chemical_formula_moiety 'C16 H12 O2'
_chemical_formula_sum 'C16 H12 O2'
_chemical_formula_weight 236.26
_chemical_name_systematic
;
2,6-Bis(prop-2-ynyloxy)naphthalene
;
_space_group_IT_number 61
_symmetry_cell_setting orthorhombic
_symmetry_space_group_name_Hall '-P 2ac 2ab'
_symmetry_space_group_name_H-M 'P b c a'
_atom_sites_solution_hydrogens geom
_atom_sites_solution_primary direct
_atom_sites_solution_secondary difmap
_audit_creation_method SHELXL-97
_cell_angle_alpha 90.00
_cell_angle_beta 90.00
_cell_angle_gamma 90.00
_cell_formula_units_Z 4
_cell_length_a 7.5783(11)
_cell_length_b 8.0295(12)
_cell_length_c 20.972(3)
_cell_measurement_reflns_used 1948
_cell_measurement_temperature 293(2)
_cell_measurement_theta_max 26.229
_cell_measurement_theta_min 2.6875
_cell_volume 1276.1(3)
_computing_cell_refinement 'APEX2 (Bruker, 2005)'
_computing_data_collection 'APEX2 (Bruker, 2005)'
_computing_data_reduction 'SAINT (Bruker, 2005)'
_computing_molecular_graphics 'SHELXTL (Sheldrick, 2008)'
_computing_publication_material 'SHELXTL (Sheldrick, 2008)'
_computing_structure_refinement 'SHELXL97 (Sheldrick, 2008)'
_computing_structure_solution 'SHELXS97 (Sheldrick, 2008)'
_diffrn_ambient_temperature 293(2)
_diffrn_measured_fraction_theta_full 0.999
_diffrn_measured_fraction_theta_max 0.999
_diffrn_measurement_device_type 'Bruker SMART APEXII CCD area-detector'
_diffrn_measurement_method '\f and \w'
_diffrn_radiation_monochromator graphite
_diffrn_radiation_source 'fine-focus sealed tube'
_diffrn_radiation_type MoK\a
_diffrn_radiation_wavelength 0.71073
_diffrn_reflns_av_R_equivalents 0.0291
_diffrn_reflns_av_sigmaI/netI 0.0213
_diffrn_reflns_limit_h_max 9
_diffrn_reflns_limit_h_min -9
_diffrn_reflns_limit_k_max 9
_diffrn_reflns_limit_k_min -9
_diffrn_reflns_limit_l_max 25
_diffrn_reflns_limit_l_min -12
_diffrn_reflns_number 6824
_diffrn_reflns_theta_full 26.00
_diffrn_reflns_theta_max 26.00
_diffrn_reflns_theta_min 1.94
_exptl_absorpt_coefficient_mu 0.080
_exptl_absorpt_correction_T_max 0.99
_exptl_absorpt_correction_T_min 0.98
_exptl_absorpt_correction_type multi-scan
_exptl_absorpt_process_details '(SADABS; Bruker, 2005)'
_exptl_crystal_colour colourless
_exptl_crystal_density_diffrn 1.230
_exptl_crystal_density_method 'not measured'
_exptl_crystal_description block
_exptl_crystal_F_000 496
_exptl_crystal_size_max 0.20
_exptl_crystal_size_mid 0.19
_exptl_crystal_size_min 0.17
_refine_diff_density_max 0.108
_refine_diff_density_min -0.102
_refine_ls_extinction_method none
_refine_ls_goodness_of_fit_ref 1.042
_refine_ls_hydrogen_treatment constr
_refine_ls_matrix_type full
_refine_ls_number_parameters 82
_refine_ls_number_reflns 1250
_refine_ls_number_restraints 0
_refine_ls_restrained_S_all 1.042
_refine_ls_R_factor_all 0.0560
_refine_ls_R_factor_gt 0.0388
_refine_ls_shift/su_max 0.000
_refine_ls_shift/su_mean 0.000
_refine_ls_structure_factor_coef Fsqd
_refine_ls_weighting_details 'calc w=1/[\s^2^(Fo^2^)+(0.0447P)^2^+0.1717P] where P=(Fo^2^+2Fc^2^)/3'
_refine_ls_weighting_scheme calc
_refine_ls_wR_factor_gt 0.0914
_refine_ls_wR_factor_ref 0.0989
_reflns_number_gt 952
_reflns_number_total 1250
_reflns_threshold_expression I>2\s(I)
_cod_data_source_file bg2213.cif
_cod_data_source_block I
_cod_database_code 2219763
_cod_database_fobs_code 2219763

loop_
_symmetry_equiv_pos_as_xyz
'x, y, z'
'-x+1/2, -y, z+1/2'
'-x, y+1/2, -z+1/2'
'x+1/2, -y+1/2, -z'
'-x, -y, -z'
'x-1/2, y, -z-1/2'
'x, -y-1/2, z-1/2'
'-x-1/2, y-1/2, z'

loop_
_atom_site_type_symbol
_atom_site_label
_atom_site_fract_x
_atom_site_fract_y
_atom_site_fract_z
_atom_site_U_iso_or_equiv
_atom_site_adp_type
_atom_site_calc_flag
_atom_site_refinement_flags
_atom_site_occupancy
O O1 0.99206(12) 0.82529(11) 0.13702(4) 0.0551(3) Uani d . 1
C C1 0.9300(3) 1.1886(2) 0.21293(9) 0.0939(7) Uani d . 1
H H1 0.9416 1.2665 0.2455 0.113 Uiso calc R 1
C C2 0.9155(2) 1.09120(19) 0.17226(8) 0.0662(5) Uani d . 1
C C3 0.8995(2) 0.97311(17) 0.12002(7) 0.0600(4) Uani d . 1
H H3A 0.7762 0.9479 0.1123 0.072 Uiso calc R 1
H H3B 0.9492 1.0202 0.0814 0.072 Uiso calc R 1
C C4 1.00020(16) 0.70096(16) 0.09247(7) 0.0473(3) Uani d . 1
C C5 1.09064(17) 0.55721(17) 0.11300(7) 0.0532(4) Uani d . 1
H H5 1.1365 0.5528 0.1541 0.064 Uiso calc R 1
C C6 1.11120(18) 0.42548(16) 0.07337(7) 0.0525(4) Uani d . 1
H H6 1.1699 0.3313 0.0881 0.063 Uiso calc R 1
C C7 1.04565(15) 0.42735(15) 0.01009(7) 0.0458(3) Uani d . 1
C C8 0.93214(16) 0.70846(16) 0.03204(6) 0.0481(4) Uani d . 1
H H8 0.8713 0.8029 0.0187 0.058 Uiso calc R 1

loop_
_atom_site_aniso_label
_atom_site_aniso_U_11
_atom_site_aniso_U_22
_atom_site_aniso_U_33
_atom_site_aniso_U_12
_atom_site_aniso_U_13
_atom_site_aniso_U_23
O1 0.0576(6) 0.0521(6) 0.0555(6) 0.0050(5) -0.0035(5) 0.0030(5)
C1 0.145(2) 0.0720(11) 0.0651(12) 0.0012(12) 0.0035(12) -0.0069(10)
C2 0.0822(11) 0.0563(9) 0.0601(10) 0.0052(8) 0.0045(8) 0.0045(8)
C3 0.0666(10) 0.0526(8) 0.0609(9) 0.0060(7) -0.0028(7) 0.0032(7)
C4 0.0400(7) 0.0467(7) 0.0553(8) -0.0026(6) 0.0014(6) 0.0045(6)
C5 0.0497(8) 0.0572(8) 0.0525(8) 0.0020(7) -0.0072(6) 0.0088(7)
C6 0.0476(7) 0.0494(7) 0.0603(9) 0.0081(6) -0.0066(6) 0.0109(7)
C7 0.0364(6) 0.0465(7) 0.0546(8) -0.0008(5) -0.0014(6) 0.0103(6)
C8 0.0424(7) 0.0446(7) 0.0575(9) 0.0042(6) -0.0021(6) 0.0095(6)

loop_
_atom_type_symbol
_atom_type_description
_atom_type_scat_dispersion_real
_atom_type_scat_dispersion_imag
_atom_type_scat_source
C C 0.0033 0.0016 'International Tables Vol C Tables 4.2.6.8 and 6.1.1.4'
H H 0.0000 0.0000 'International Tables Vol C Tables 4.2.6.8 and 6.1.1.4'
O O 0.0106 0.0060 'International Tables Vol C Tables 4.2.6.8 and 6.1.1.4'

loop_
_geom_angle_atom_site_label_1
_geom_angle_atom_site_label_2
_geom_angle_atom_site_label_3
_geom_angle_site_symmetry_1
_geom_angle_site_symmetry_3
_geom_angle
C4 O1 C3 . . 117.34(10)
C2 C1 H1 . . 180.0
C1 C2 C3 . . 178.25(18)
O1 C3 C2 . . 108.28(12)
O1 C3 H3A . . 110.0
C2 C3 H3A . . 110.0
O1 C3 H3B . . 110.0
C2 C3 H3B . . 110.0
H3A C3 H3B . . 108.4
O1 C4 C8 . . 125.63(12)
O1 C4 C5 . . 114.25(12)
C8 C4 C5 . . 120.11(13)
C6 C5 C4 . . 120.54(13)
C6 C5 H5 . . 119.7
C4 C5 H5 . . 119.7
C5 C6 C7 . . 121.74(12)
C5 C6 H6 . . 119.1
C7 C6 H6 . . 119.1
C8 C7 C6 5_765 . 122.38(12)
C8 C7 C7 5_765 5_765 120.34(15)
C6 C7 C7 . 5_765 117.28(16)
C4 C8 C7 . 5_765 119.98(12)
C4 C8 H8 . . 120.0
C7 C8 H8 5_765 . 120.0

loop_
_geom_bond_atom_site_label_1
_geom_bond_atom_site_label_2
_geom_bond_site_symmetry_2
_geom_bond_distance
O1 C4 . 1.3687(16)
O1 C3 . 1.4240(16)
C1 C2 . 1.162(2)
C1 H1 . 0.9300
C2 C3 . 1.454(2)
C3 H3A . 0.9700
C3 H3B . 0.9700
C4 C8 . 1.3695(19)
C4 C5 . 1.4098(18)
C5 C6 . 1.3541(18)
C5 H5 . 0.9300
C6 C7 . 1.417(2)
C6 H6 . 0.9300
C7 C8 5_765 1.4136(18)
C7 C7 5_765 1.421(2)
C8 C7 5_765 1.4136(18)
C8 H8 . 0.9300

loop_
_geom_hbond_atom_site_label_D
_geom_hbond_atom_site_label_H
_geom_hbond_atom_site_label_A
_geom_hbond_site_symmetry_A
_geom_hbond_distance_DH
_geom_hbond_distance_HA
_geom_hbond_distance_DA
_geom_hbond_angle_DHA
C1 H1 O1 3_755 0.93 2.56 3.385(2) 148.1
C3 H3A Cg1 8_655 0.97 2.759 3.579(2) 142.66
C3 H3A Cg2 4_465 0.97 2.759 3.579(2) 142.66

loop_
_geom_torsion_atom_site_label_1
_geom_torsion_atom_site_label_2
_geom_torsion_atom_site_label_3
_geom_torsion_atom_site_label_4
_geom_torsion_site_symmetry_4
_geom_torsion
C4 O1 C3 C2 . -176.80(12)
C3 O1 C4 C8 . 2.36(19)
C3 O1 C4 C5 . -178.77(11)
O1 C4 C5 C6 . -178.91(12)
C8 C4 C5 C6 . 0.02(19)
C4 C5 C6 C7 . 0.9(2)
C5 C6 C7 C8 5_765 179.27(12)
C5 C6 C7 C7 5_765 -1.0(2)
O1 C4 C8 C7 5_765 178.05(12)
C5 C4 C8 C7 5_765 -0.75(19)
